data_9001697
loop_
_publ_author_name
'Yang, H.'
'Hirschmann, M. M.'

_publ_section_title
;
 Crystal structure of P2_1/m ferromagnesian amphibole and the role of cation
 ordering and composition in the P2_1/m - C2/m transition in cummingtonite
 Sample: 11a, heat treated at 600 C
;
_journal_name_full 'American Mineralogist'
_journal_page_first 916
_journal_page_last 922
_journal_volume 80
_journal_year 1995
_chemical_formula_sum 'Al0.014 Ca0.11 Fe2.622 Mg4.254 O24 Si8'
_chemical_name_mineral Cummingtonite
_space_group_IT_number 11
_symmetry_space_group_name_Hall '-P 2yb'
_symmetry_space_group_name_H-M 'P 1 21/m 1'
_cell_angle_alpha 90
_cell_angle_beta 102.009
_cell_angle_gamma 90
_cell_length_a 9.5048
_cell_length_b 18.1343
_cell_length_c 5.3077
_cell_formula_units_Z 2
_cell_volume 894.829
_database_code_amcsd 0001753
_exptl_crystal_density_diffrn 3.204
_cod_original_formula_sum 'Fe2.622 Mg4.254 Al.014 Ca.11 Si8 O24'
_cod_database_code 9001697

loop_
_space_group_symop_operation_xyz
x,y,z
x,1/2-y,z
-x,1/2+y,-z
-x,-y,-z

loop_
_atom_site_label
_atom_site_fract_x
_atom_site_fract_y
_atom_site_fract_z
_atom_site_occupancy
_atom_site_U_iso_or_equiv
Fe1 -0.24990 0.33690 0.49290 0.25800 0.00876
Mg1 -0.24990 0.33690 0.49290 0.74200 0.00876
Fe2 -0.25010 0.42730 0.99230 0.16500 0.00827
Mg2 -0.25010 0.42730 0.99230 0.82800 0.00827
Al2 -0.25010 0.42730 0.99230 0.00700 0.00827
Fe3 -0.24970 0.25000 0.99400 0.22000 0.00718
Mg3 -0.24970 0.25000 0.99400 0.78000 0.00718
Fe4 -0.25100 0.50890 0.49030 0.77800 0.01179
Mg4 -0.25100 0.50890 0.49030 0.16700 0.01179
Ca4 -0.25100 0.50890 0.49030 0.05500 0.01179
Si1a 0.03830 0.33430 0.26520 1.00000 0.00651
Si2a 0.04670 0.41940 0.77180 1.00000 0.00683
Si1b 0.53740 0.83390 0.28140 1.00000 0.00664
Si2b 0.54870 0.91820 0.78760 1.00000 0.00695
O1a -0.13530 0.33680 0.20240 1.00000 0.00742
O2a -0.12780 0.42230 0.70890 1.00000 0.00936
O3a -0.13490 0.25000 0.70060 1.00000 0.00941
O4a 0.12920 0.49680 0.77560 1.00000 0.01169
O5a 0.10010 0.37560 0.04210 1.00000 0.01332
O6a 0.10210 0.37560 0.53710 1.00000 0.01536
O7a 0.09450 0.25000 0.28510 1.00000 0.01460
O1b 0.36410 0.83700 0.21610 1.00000 0.00871
O2b 0.37420 0.92290 0.72620 1.00000 0.00854
O3b 0.36190 0.75000 0.71430 1.00000 0.01082
O4b 0.63240 0.99380 0.76330 1.00000 0.01174
O5b 0.60170 0.88470 0.07940 1.00000 0.01159
O6b 0.59790 0.86360 0.57320 1.00000 0.01231
O7b 0.59270 0.75000 0.26130 1.00000 0.01065

loop_
_cod_related_entry_id
_cod_related_entry_database
_cod_related_entry_code
1 AMCSD 0001753
